data_2204008
loop_
_publ_author_name
'Hapipah Ali'
'Khamis, Nur Ashikin'
'M. Sukeri. M. Yusof'
'Bohari. M. Yamin'

_publ_section_title
;Bis{\m-3-methoxy-<i>N</i>'-[1-(2-oxidophenyl)ethylidene]benzohydrazidato}bis[pyridinezinc(II)]
 pyridine solvate
;
_journal_issue 8
_journal_name_full 'Acta Crystallographica Section E'
_journal_page_first m1191
_journal_page_last m1192
_journal_paper_doi 10.1107/S1600536804018100
_journal_volume 60
_journal_year 2004
_chemical_formula_iupac '[Zn2 (C21 H14 N2 O3)2 (C5 H5 N)2], C5 H5 N'
_chemical_formula_moiety 'C47 H43 N7 O6 Zn2, C5 H5 N'
_chemical_formula_sum 'C52 H48 N8 O6 Zn2'
_chemical_formula_weight 1011.76
_chemical_name_systematic
;
Bis{\m-N'-[1-(2-oxidophenyl)ethylidene]-3-
methoxybenzohydrazidato}bis[pyridinezinc(II)] pyridine solvate
;
_space_group_IT_number 2
_symmetry_cell_setting triclinic
_symmetry_space_group_name_Hall '-P 1'
_symmetry_space_group_name_H-M 'P -1'
_atom_sites_solution_hydrogens geom
_atom_sites_solution_primary direct
_atom_sites_solution_secondary difmap
_audit_creation_method SHELXL-97
_cell_angle_alpha 71.360(2)
_cell_angle_beta 73.2610(10)
_cell_angle_gamma 79.670(2)
_cell_formula_units_Z 1
_cell_length_a 8.5896(8)
_cell_length_b 10.6112(10)
_cell_length_c 14.2017(13)
_cell_measurement_reflns_used 5617
_cell_measurement_temperature 293(2)
_cell_measurement_theta_max 25.0
_cell_measurement_theta_min 1.5
_cell_volume 1169.11(19)
_computing_cell_refinement 'SAINT (Siemens, 1996)'
_computing_data_collection 'SMART (Siemens, 1996)'
_computing_data_reduction SAINT
_computing_molecular_graphics 'SHELXTL (Sheldrick, 1997)'
_computing_publication_material
;
SHELXTL, PARST (Nardelli, 1995) and PLATON (Spek, 2003)
;
_computing_structure_refinement 'SHELXL97 (Sheldrick, 1997)'
_computing_structure_solution 'SHELXS97 (Sheldrick, 1997)'
_diffrn_ambient_temperature 293(2)
_diffrn_detector_area_resol_mean 83.66
_diffrn_measured_fraction_theta_full 0.98
_diffrn_measured_fraction_theta_max 0.98
_diffrn_measurement_device_type 'Bruker SMART APEX area-detector'
_diffrn_measurement_method \w
_diffrn_radiation_monochromator graphite
_diffrn_radiation_source 'fine-focus sealed tube'
_diffrn_radiation_type MoK\a
_diffrn_radiation_wavelength 0.71073
_diffrn_reflns_av_R_equivalents 0.0157
_diffrn_reflns_av_sigmaI/netI 0.0263
_diffrn_reflns_limit_h_max 10
_diffrn_reflns_limit_h_min -10
_diffrn_reflns_limit_k_max 12
_diffrn_reflns_limit_k_min -9
_diffrn_reflns_limit_l_max 16
_diffrn_reflns_limit_l_min -16
_diffrn_reflns_number 7209
_diffrn_reflns_theta_full 25.0
_diffrn_reflns_theta_max 25.0
_diffrn_reflns_theta_min 1.5
_diffrn_standards_decay_% 0
_diffrn_standards_interval_count 0
_diffrn_standards_interval_time 0
_diffrn_standards_number 0
_exptl_absorpt_coefficient_mu 1.086
_exptl_absorpt_correction_T_max 0.8120
_exptl_absorpt_correction_T_min 0.6349
_exptl_absorpt_correction_type multi-scan
_exptl_absorpt_process_details '(SADABS; Sheldrick, 1996)'
_exptl_crystal_colour 'pale yellow'
_exptl_crystal_density_diffrn 1.437
_exptl_crystal_density_method 'not measured'
_exptl_crystal_description block
_exptl_crystal_F_000 524
_exptl_crystal_size_max 0.46
_exptl_crystal_size_mid 0.37
_exptl_crystal_size_min 0.20
_refine_diff_density_max 0.36
_refine_diff_density_min -0.36
_refine_ls_extinction_method none
_refine_ls_goodness_of_fit_ref 1.04
_refine_ls_hydrogen_treatment constr
_refine_ls_matrix_type full
_refine_ls_number_parameters 307
_refine_ls_number_reflns 4005
_refine_ls_number_restraints 0
_refine_ls_restrained_S_all 1.04
_refine_ls_R_factor_all 0.034
_refine_ls_R_factor_gt 0.032
_refine_ls_shift/su_max 0.000
_refine_ls_shift/su_mean 0.000
_refine_ls_structure_factor_coef Fsqd
_refine_ls_weighting_details 'calc w = 1/[\s^2^(Fo^2^)+(0.0495P)^2^+0.6076P] where P = (Fo^2^+2Fc^2^)/3'
_refine_ls_weighting_scheme calc
_refine_ls_wR_factor_gt 0.086
_refine_ls_wR_factor_ref 0.087
_reflns_number_gt 3771
_reflns_number_total 4005
_reflns_threshold_expression I>2\s(I)
_cod_data_source_file cv6338.cif
_cod_data_source_block I
_cod_database_code 2204008
_cod_database_fobs_code 2204008

loop_
_symmetry_equiv_pos_as_xyz
'x, y, z'
'-x, -y, -z'

loop_
_atom_site_label
_atom_site_fract_x
_atom_site_fract_y
_atom_site_fract_z
_atom_site_U_iso_or_equiv
_atom_site_adp_type
_atom_site_calc_flag
_atom_site_refinement_flags
_atom_site_occupancy
_atom_site_type_symbol
Zn1 0.95855(3) 0.85027(2) 0.048601(17) 0.03121(10) Uani d . 1 Zn
O1 0.9978(2) 0.69718(16) 0.16963(12) 0.0425(4) Uani d . 1 O
O2 1.4357(3) 0.1951(2) 0.25276(16) 0.0713(6) Uani d . 1 O
O3 0.96360(19) 1.01310(15) 0.09080(11) 0.0354(3) Uani d . 1 O
N1 1.1554(2) 0.59591(19) 0.04708(14) 0.0396(4) Uani d . 1 N
N2 1.1000(2) 0.71092(18) -0.02085(14) 0.0354(4) Uani d . 1 N
N3 0.7146(2) 0.84692(19) 0.06404(15) 0.0389(4) Uani d . 1 N
N4 0.4623(6) 0.5889(4) 0.3501(3) 0.1126(12) Uani d . 1 N
C1 1.0658(3) 0.4811(3) 0.32637(19) 0.0472(6) Uani d . 1 C
H1B 0.9825 0.5460 0.3420 0.057 Uiso calc R 1 H
C2 1.1120(4) 0.3775(3) 0.4037(2) 0.0545(7) Uani d . 1 C
H2A 1.0592 0.3735 0.4715 0.065 Uiso calc R 1 H
C3 1.2342(3) 0.2801(3) 0.3830(2) 0.0524(6) Uani d . 1 C
H3A 1.2643 0.2110 0.4362 0.063 Uiso calc R 1 H
C4 1.3118(3) 0.2863(3) 0.2821(2) 0.0482(6) Uani d . 1 C
C5 1.2672(3) 0.3898(2) 0.20338(19) 0.0443(5) Uani d . 1 C
H5A 1.3202 0.3934 0.1356 0.053 Uiso calc R 1 H
C6 1.1445(3) 0.4881(2) 0.22467(17) 0.0368(5) Uani d . 1 C
C7 1.4839(5) 0.0873(4) 0.3319(3) 0.0861(12) Uani d . 1 C
H7A 1.5713 0.0307 0.3020 0.129 Uiso calc R 1 H
H7B 1.3927 0.0366 0.3711 0.129 Uiso calc R 1 H
H7C 1.5202 0.1217 0.3759 0.129 Uiso calc R 1 H
C8 1.0948(3) 0.6021(2) 0.14183(17) 0.0345(5) Uani d . 1 C
C9 1.1412(3) 0.7157(2) -0.11667(17) 0.0386(5) Uani d . 1 C
C10 1.2440(4) 0.6015(3) -0.1520(2) 0.0579(7) Uani d . 1 C
H10A 1.2624 0.6218 -0.2250 0.087 Uiso calc R 1 H
H10B 1.1884 0.5220 -0.1192 0.087 Uiso calc R 1 H
H10C 1.3468 0.5877 -0.1344 0.087 Uiso calc R 1 H
C11 0.9568(3) 1.0369(2) 0.17917(15) 0.0325(4) Uani d . 1 C
C12 0.9122(3) 1.1662(2) 0.19299(16) 0.0372(5) Uani d . 1 C
C13 0.9165(4) 1.1811(3) 0.28695(19) 0.0553(7) Uani d . 1 C
H13A 0.8903 1.2656 0.2969 0.066 Uiso calc R 1 H
C14 0.9575(4) 1.0766(3) 0.3643(2) 0.0644(8) Uani d . 1 C
H14A 0.9605 1.0906 0.4251 0.077 Uiso calc R 1 H
C15 0.9944(4) 0.9506(3) 0.35181(19) 0.0538(7) Uani d . 1 C
H15A 1.0198 0.8787 0.4048 0.065 Uiso calc R 1 H
C16 0.9939(3) 0.9310(2) 0.26048(17) 0.0411(5) Uani d . 1 C
H16A 1.0188 0.8453 0.2528 0.049 Uiso calc R 1 H
C17 0.6616(3) 0.7589(3) 0.0342(2) 0.0503(6) Uani d . 1 C
H17A 0.7379 0.7048 -0.0008 0.060 Uiso calc R 1 H
C18 0.4990(4) 0.7450(3) 0.0531(3) 0.0659(8) Uani d . 1 C
H18A 0.4656 0.6830 0.0310 0.079 Uiso calc R 1 H
C19 0.3864(3) 0.8238(4) 0.1052(3) 0.0683(9) Uani d . 1 C
H19A 0.2754 0.8158 0.1191 0.082 Uiso calc R 1 H
C20 0.4383(3) 0.9140(3) 0.1364(2) 0.0607(7) Uani d . 1 C
H20A 0.3637 0.9682 0.1721 0.073 Uiso calc R 1 H
C21 0.6037(3) 0.9236(3) 0.1142(2) 0.0492(6) Uani d . 1 C
H21A 0.6393 0.9858 0.1349 0.059 Uiso calc R 1 H
C22 0.3426(5) 0.6271(5) 0.4249(4) 0.0988(13) Uani d . 1 C
H22A 0.2401 0.5963 0.4436 0.119 Uiso calc R 1 H
C23 0.3710(7) 0.7081(5) 0.4713(3) 0.1066(16) Uani d . 1 C
H23A 0.2874 0.7323 0.5227 0.128 Uiso calc R 1 H
C24 0.5152(6) 0.7560(4) 0.4469(3) 0.0836(11) Uani d . 1 C
H24A 0.5331 0.8141 0.4790 0.100 Uiso calc R 1 H
C25 0.6296(5) 0.7178(4) 0.3760(4) 0.0887(12) Uani d . 1 C
H25A 0.7316 0.7491 0.3584 0.106 Uiso calc R 1 H
C26 0.6083(5) 0.6359(4) 0.3273(3) 0.0782(10) Uani d . 1 C
H26A 0.6945 0.6112 0.2775 0.094 Uiso calc R 1 H

loop_
_atom_site_aniso_label
_atom_site_aniso_U_11
_atom_site_aniso_U_22
_atom_site_aniso_U_33
_atom_site_aniso_U_12
_atom_site_aniso_U_13
_atom_site_aniso_U_23
Zn1 0.03251(15) 0.02758(16) 0.03318(15) -0.00126(10) -0.00870(10) -0.00852(10)
O1 0.0549(10) 0.0312(9) 0.0359(8) 0.0061(7) -0.0105(7) -0.0082(7)
O2 0.0849(15) 0.0499(12) 0.0604(12) 0.0287(11) -0.0182(11) -0.0090(10)
O3 0.0507(9) 0.0283(8) 0.0289(7) -0.0045(7) -0.0105(6) -0.0096(6)
N1 0.0470(11) 0.0303(10) 0.0380(10) 0.0049(8) -0.0128(8) -0.0077(8)
N2 0.0405(10) 0.0292(10) 0.0351(9) 0.0012(8) -0.0115(8) -0.0080(8)
N3 0.0352(9) 0.0350(10) 0.0454(11) -0.0017(8) -0.0118(8) -0.0090(8)
N4 0.122(3) 0.107(3) 0.116(3) -0.008(2) -0.032(3) -0.040(2)
C1 0.0521(14) 0.0419(14) 0.0429(13) 0.0051(11) -0.0118(11) -0.0110(11)
C2 0.0653(17) 0.0520(16) 0.0375(13) 0.0018(13) -0.0109(12) -0.0063(12)
C3 0.0633(16) 0.0413(14) 0.0458(14) 0.0028(12) -0.0204(12) -0.0012(11)
C4 0.0525(14) 0.0359(13) 0.0517(14) 0.0047(11) -0.0158(12) -0.0087(11)
C5 0.0525(14) 0.0368(13) 0.0405(12) 0.0017(11) -0.0124(11) -0.0092(10)
C6 0.0424(12) 0.0304(12) 0.0382(11) -0.0044(9) -0.0132(9) -0.0071(9)
C7 0.099(3) 0.058(2) 0.077(2) 0.0375(19) -0.027(2) -0.0064(17)
C8 0.0366(11) 0.0276(11) 0.0400(12) -0.0044(9) -0.0120(9) -0.0076(9)
C9 0.0461(12) 0.0326(12) 0.0382(12) -0.0022(10) -0.0092(10) -0.0133(9)
C10 0.081(2) 0.0388(15) 0.0481(15) 0.0118(13) -0.0114(14) -0.0190(12)
C11 0.0342(10) 0.0360(12) 0.0282(10) -0.0071(9) -0.0064(8) -0.0094(9)
C12 0.0464(12) 0.0340(12) 0.0321(11) -0.0043(9) -0.0089(9) -0.0109(9)
C13 0.091(2) 0.0407(15) 0.0399(13) -0.0050(14) -0.0200(13) -0.0173(11)
C14 0.112(3) 0.0545(18) 0.0371(13) -0.0075(17) -0.0301(15) -0.0165(12)
C15 0.0789(19) 0.0473(16) 0.0351(12) -0.0033(13) -0.0219(12) -0.0060(11)
C16 0.0520(13) 0.0348(12) 0.0355(11) -0.0014(10) -0.0121(10) -0.0092(10)
C17 0.0444(13) 0.0434(15) 0.0675(17) -0.0030(11) -0.0167(12) -0.0197(13)
C18 0.0515(16) 0.0614(19) 0.097(2) -0.0117(14) -0.0265(16) -0.0288(17)
C19 0.0367(14) 0.077(2) 0.090(2) -0.0102(14) -0.0172(14) -0.0181(18)
C20 0.0389(13) 0.0671(19) 0.0707(19) 0.0047(13) -0.0082(13) -0.0224(15)
C21 0.0415(13) 0.0505(16) 0.0565(15) -0.0011(11) -0.0114(11) -0.0192(12)
C22 0.067(2) 0.107(3) 0.116(3) -0.019(2) 0.003(2) -0.041(3)
C23 0.120(4) 0.103(4) 0.071(2) 0.039(3) -0.004(2) -0.035(2)
C24 0.122(3) 0.055(2) 0.096(3) 0.013(2) -0.060(3) -0.032(2)
C25 0.074(2) 0.065(2) 0.121(3) -0.0137(19) -0.044(2) 0.003(2)
C26 0.071(2) 0.078(3) 0.073(2) -0.0039(18) -0.0039(17) -0.0187(19)

loop_
_atom_type_symbol
_atom_type_description
_atom_type_scat_dispersion_real
_atom_type_scat_dispersion_imag
_atom_type_scat_source
C C 0.0033 0.0016 'International Tables Vol C Tables 4.2.6.8 and 6.1.1.4'
H H 0.0000 0.0000 'International Tables Vol C Tables 4.2.6.8 and 6.1.1.4'
N N 0.0061 0.0033 'International Tables Vol C Tables 4.2.6.8 and 6.1.1.4'
O O 0.0106 0.0060 'International Tables Vol C Tables 4.2.6.8 and 6.1.1.4'
Zn Zn 0.2839 1.4301 'International Tables Vol C Tables 4.2.6.8 and 6.1.1.4'

loop_
_geom_angle_atom_site_label_1
_geom_angle_atom_site_label_2
_geom_angle_atom_site_label_3
_geom_angle_site_symmetry_1
_geom_angle_site_symmetry_3
_geom_angle
_geom_angle_publ_flag
O3 Zn1 O1 . . 103.59(6) yes
O3 Zn1 N3 . . 102.82(7) yes
O1 Zn1 N3 . . 101.35(7) yes
O3 Zn1 O3 . 2_775 78.26(6) yes
O1 Zn1 O3 . 2_775 152.68(7) yes
N3 Zn1 O3 . 2_775 104.80(7) yes
O3 Zn1 N2 . . 144.21(7) yes
O1 Zn1 N2 . . 77.77(7) yes
N3 Zn1 N2 . . 112.05(8) yes
O3 Zn1 N2 2_775 . 85.17(7) yes
O3 Zn1 Zn1 . 2_775 39.61(4) ?
O1 Zn1 Zn1 . 2_775 136.75(5) ?
N3 Zn1 Zn1 . 2_775 107.93(6) ?
O3 Zn1 Zn1 2_775 2_775 38.65(4) ?
N2 Zn1 Zn1 . 2_775 117.56(5) ?
C8 O1 Zn1 . . 111.95(14) ?
C4 O2 C7 . . 117.2(2) ?
C11 O3 Zn1 . . 135.28(13) ?
C11 O3 Zn1 . 2_775 121.66(13) ?
Zn1 O3 Zn1 . 2_775 101.74(6) ?
C8 N1 N2 . . 109.91(18) ?
C9 N2 N1 . . 117.12(18) ?
C9 N2 Zn1 . . 128.84(16) ?
N1 N2 Zn1 . . 114.04(13) ?
C21 N3 C17 . . 118.0(2) ?
C21 N3 Zn1 . . 120.41(17) ?
C17 N3 Zn1 . . 121.19(17) ?
C26 N4 C22 . . 116.9(4) ?
C2 C1 C6 . . 119.6(2) ?
C2 C1 H1B . . 120.2 ?
C6 C1 H1B . . 120.2 ?
C3 C2 C1 . . 121.6(2) ?
C3 C2 H2A . . 119.2 ?
C1 C2 H2A . . 119.2 ?
C2 C3 C4 . . 119.0(2) ?
C2 C3 H3A . . 120.5 ?
C4 C3 H3A . . 120.5 ?
O2 C4 C3 . . 123.9(2) ?
O2 C4 C5 . . 115.9(2) ?
C3 C4 C5 . . 120.3(2) ?
C4 C5 C6 . . 120.5(2) ?
C4 C5 H5A . . 119.7 ?
C6 C5 H5A . . 119.7 ?
C5 C6 C1 . . 119.1(2) ?
C5 C6 C8 . . 122.0(2) ?
C1 C6 C8 . . 118.9(2) ?
O2 C7 H7A . . 109.5 ?
O2 C7 H7B . . 109.5 ?
H7A C7 H7B . . 109.5 ?
O2 C7 H7C . . 109.5 ?
H7A C7 H7C . . 109.5 ?
H7B C7 H7C . . 109.5 ?
O1 C8 N1 . . 126.0(2) ?
O1 C8 C6 . . 116.88(19) ?
N1 C8 C6 . . 117.1(2) ?
N2 C9 C12 . 2_775 120.3(2) ?
N2 C9 C10 . . 120.7(2) ?
C12 C9 C10 2_775 . 119.1(2) ?
C9 C10 H10A . . 109.5 ?
C9 C10 H10B . . 109.5 ?
H10A C10 H10B . . 109.5 ?
C9 C10 H10C . . 109.5 ?
H10A C10 H10C . . 109.5 ?
H10B C10 H10C . . 109.5 ?
O3 C11 C16 . . 119.1(2) ?
O3 C11 C12 . . 122.06(19) ?
C16 C11 C12 . . 118.8(2) ?
C13 C12 C11 . . 117.3(2) ?
C13 C12 C9 . 2_775 118.2(2) ?
C11 C12 C9 . 2_775 124.46(19) ?
C14 C13 C12 . . 122.7(2) ?
C14 C13 H13A . . 118.6 ?
C12 C13 H13A . . 118.6 ?
C13 C14 C15 . . 119.6(2) ?
C13 C14 H14A . . 120.2 ?
C15 C14 H14A . . 120.2 ?
C14 C15 C16 . . 119.9(2) ?
C14 C15 H15A . . 120.0 ?
C16 C15 H15A . . 120.0 ?
C15 C16 C11 . . 121.5(2) ?
C15 C16 H16A . . 119.2 ?
C11 C16 H16A . . 119.2 ?
N3 C17 C18 . . 122.5(3) ?
N3 C17 H17A . . 118.8 ?
C18 C17 H17A . . 118.8 ?
C19 C18 C17 . . 118.9(3) ?
C19 C18 H18A . . 120.5 ?
C17 C18 H18A . . 120.5 ?
C20 C19 C18 . . 119.4(3) ?
C20 C19 H19A . . 120.3 ?
C18 C19 H19A . . 120.3 ?
C19 C20 C21 . . 118.7(3) ?
C19 C20 H20A . . 120.6 ?
C21 C20 H20A . . 120.6 ?
N3 C21 C20 . . 122.5(3) ?
N3 C21 H21A . . 118.8 ?
C20 C21 H21A . . 118.8 ?
C23 C22 N4 . . 120.4(4) ?
C23 C22 H22A . . 119.8 ?
N4 C22 H22A . . 119.8 ?
C22 C23 C24 . . 122.3(4) ?
C22 C23 H23A . . 118.8 ?
C24 C23 H23A . . 118.8 ?
C25 C24 C23 . . 116.9(4) ?
C25 C24 H24A . . 121.6 ?
C23 C24 H24A . . 121.6 ?
C24 C25 C26 . . 123.4(4) ?
C24 C25 H25A . . 118.3 ?
C26 C25 H25A . . 118.3 ?
C25 C26 N4 . . 120.2(4) ?
C25 C26 H26A . . 119.9 ?
N4 C26 H26A . . 119.9 ?

loop_
_geom_bond_atom_site_label_1
_geom_bond_atom_site_label_2
_geom_bond_site_symmetry_2
_geom_bond_distance
_geom_bond_publ_flag
Zn1 O3 . 2.0125(14) yes
Zn1 O1 . 2.0147(16) yes
Zn1 N3 . 2.0488(19) yes
Zn1 O3 2_775 2.0540(15) yes
Zn1 N2 . 2.0576(18) yes
Zn1 Zn1 2_775 3.1546(5) yes
O1 C8 . 1.277(3) yes
O2 C4 . 1.369(3) ?
O2 C7 . 1.421(4) ?
O3 C11 . 1.341(2) yes
O3 Zn1 2_775 2.0540(15) ?
N1 C8 . 1.314(3) yes
N1 N2 . 1.396(3) yes
N2 C9 . 1.290(3) yes
N3 C21 . 1.333(3) ?
N3 C17 . 1.333(3) ?
N4 C26 . 1.347(5) ?
N4 C22 . 1.358(6) ?
C1 C2 . 1.376(4) ?
C1 C6 . 1.391(3) ?
C1 H1B . 0.9300 ?
C2 C3 . 1.373(4) ?
C2 H2A . 0.9300 ?
C3 C4 . 1.382(4) ?
C3 H3A . 0.9300 ?
C4 C5 . 1.383(3) ?
C5 C6 . 1.383(3) ?
C5 H5A . 0.9300 ?
C6 C8 . 1.492(3) ?
C7 H7A . 0.9600 ?
C7 H7B . 0.9600 ?
C7 H7C . 0.9600 ?
C9 C12 2_775 1.473(3) ?
C9 C10 . 1.499(3) ?
C10 H10A . 0.9600 ?
C10 H10B . 0.9600 ?
C10 H10C . 0.9600 ?
C11 C16 . 1.397(3) ?
C11 C12 . 1.416(3) ?
C12 C13 . 1.404(3) ?
C12 C9 2_775 1.473(3) ?
C13 C14 . 1.366(4) ?
C13 H13A . 0.9300 ?
C14 C15 . 1.373(4) ?
C14 H14A . 0.9300 ?
C15 C16 . 1.379(3) ?
C15 H15A . 0.9300 ?
C16 H16A . 0.9300 ?
C17 C18 . 1.370(4) ?
C17 H17A . 0.9300 ?
C18 C19 . 1.370(5) ?
C18 H18A . 0.9300 ?
C19 C20 . 1.360(5) ?
C19 H19A . 0.9300 ?
C20 C21 . 1.379(4) ?
C20 H20A . 0.9300 ?
C21 H21A . 0.9300 ?
C22 C23 . 1.329(7) ?
C22 H22A . 0.9300 ?
C23 C24 . 1.333(7) ?
C23 H23A . 0.9300 ?
C24 C25 . 1.301(6) ?
C24 H24A . 0.9300 ?
C25 C26 . 1.335(6) ?
C25 H25A . 0.9300 ?
C26 H26A . 0.9300 ?

loop_
_geom_hbond_atom_site_label_D
_geom_hbond_atom_site_label_H
_geom_hbond_atom_site_label_A
_geom_hbond_site_symmetry_A
_geom_hbond_distance_DH
_geom_hbond_distance_HA
_geom_hbond_distance_DA
_geom_hbond_angle_DHA
_geom_hbond_publ_flag
C16 H16A O1 1_555 0.93 2.30 3.133(3) 148 yes

loop_
_geom_torsion_atom_site_label_1
_geom_torsion_atom_site_label_2
_geom_torsion_atom_site_label_3
_geom_torsion_atom_site_label_4
_geom_torsion_site_symmetry_1
_geom_torsion_site_symmetry_4
_geom_torsion
O3 Zn1 O1 C8 . . -138.65(15)
N3 Zn1 O1 C8 . . 115.01(15)
O3 Zn1 O1 C8 2_775 . -48.0(2)
N2 Zn1 O1 C8 . . 4.62(15)
Zn1 Zn1 O1 C8 2_775 . -112.79(14)
O1 Zn1 O3 C11 . . -14.3(2)
N3 Zn1 O3 C11 . . 90.92(19)
O3 Zn1 O3 C11 2_775 . -166.4(2)
N2 Zn1 O3 C11 . . -102.2(2)
Zn1 Zn1 O3 C11 2_775 . -166.4(2)
O1 Zn1 O3 Zn1 . 2_775 152.05(7)
N3 Zn1 O3 Zn1 . 2_775 -102.73(8)
O3 Zn1 O3 Zn1 2_775 2_775 0.0000(10)
N2 Zn1 O3 Zn1 . 2_775 64.20(13)
C8 N1 N2 C9 . . -175.8(2)
C8 N1 N2 Zn1 . . 3.4(2)
O3 Zn1 N2 C9 . . -89.0(2)
O1 Zn1 N2 C9 . . 174.7(2)
N3 Zn1 N2 C9 . . 77.2(2)
O3 Zn1 N2 C9 2_775 . -26.8(2)
Zn1 Zn1 N2 C9 2_775 . -48.7(2)
O3 Zn1 N2 N1 . . 91.94(17)
O1 Zn1 N2 N1 . . -4.40(14)
N3 Zn1 N2 N1 . . -101.83(15)
O3 Zn1 N2 N1 2_775 . 154.14(15)
Zn1 Zn1 N2 N1 2_775 . 132.28(13)
O3 Zn1 N3 C21 . . -13.2(2)
O1 Zn1 N3 C21 . . 93.77(19)
O3 Zn1 N3 C21 2_775 . -94.22(19)
N2 Zn1 N3 C21 . . 175.04(18)
Zn1 Zn1 N3 C21 2_775 . -54.0(2)
O3 Zn1 N3 C17 . . 173.95(19)
O1 Zn1 N3 C17 . . -79.1(2)
O3 Zn1 N3 C17 2_775 . 92.9(2)
N2 Zn1 N3 C17 . . 2.2(2)
Zn1 Zn1 N3 C17 2_775 . 133.14(19)
C6 C1 C2 C3 . . -0.2(4)
C1 C2 C3 C4 . . -0.3(4)
C7 O2 C4 C3 . . 1.1(5)
C7 O2 C4 C5 . . -179.8(3)
C2 C3 C4 O2 . . 179.5(3)
C2 C3 C4 C5 . . 0.4(4)
O2 C4 C5 C6 . . -179.3(2)
C3 C4 C5 C6 . . -0.1(4)
C4 C5 C6 C1 . . -0.3(4)
C4 C5 C6 C8 . . 179.2(2)
C2 C1 C6 C5 . . 0.4(4)
C2 C1 C6 C8 . . -179.0(2)
Zn1 O1 C8 N1 . . -4.7(3)
Zn1 O1 C8 C6 . . 174.90(14)
N2 N1 C8 O1 . . 0.9(3)
N2 N1 C8 C6 . . -178.71(17)
C5 C6 C8 O1 . . -170.0(2)
C1 C6 C8 O1 . . 9.4(3)
C5 C6 C8 N1 . . 9.6(3)
C1 C6 C8 N1 . . -170.9(2)
N1 N2 C9 C12 . 2_775 -179.88(19)
Zn1 N2 C9 C12 . 2_775 1.1(3)
N1 N2 C9 C10 . . 0.1(3)
Zn1 N2 C9 C10 . . -178.96(19)
Zn1 O3 C11 C16 . . 19.9(3)
Zn1 O3 C11 C16 2_775 . -144.36(17)
Zn1 O3 C11 C12 . . -159.77(16)
Zn1 O3 C11 C12 2_775 . 36.0(3)
O3 C11 C12 C13 . . -177.1(2)
C16 C11 C12 C13 . . 3.3(3)
O3 C11 C12 C9 . 2_775 4.3(3)
C16 C11 C12 C9 . 2_775 -175.4(2)
C11 C12 C13 C14 . . -1.6(4)
C9 C12 C13 C14 2_775 . 177.1(3)
C12 C13 C14 C15 . . -0.9(5)
C13 C14 C15 C16 . . 1.6(5)
C14 C15 C16 C11 . . 0.2(4)
O3 C11 C16 C15 . . 177.7(2)
C12 C11 C16 C15 . . -2.6(4)
C21 N3 C17 C18 . . 0.0(4)
Zn1 N3 C17 C18 . . 173.1(2)
N3 C17 C18 C19 . . -0.4(5)
C17 C18 C19 C20 . . 0.2(5)
C18 C19 C20 C21 . . 0.3(5)
C17 N3 C21 C20 . . 0.5(4)
Zn1 N3 C21 C20 . . -172.6(2)
C19 C20 C21 N3 . . -0.6(5)
C26 N4 C22 C23 . . 0.7(7)
N4 C22 C23 C24 . . 0.5(8)
C22 C23 C24 C25 . . -1.3(7)
C23 C24 C25 C26 . . 0.8(6)
C24 C25 C26 N4 . . 0.4(7)
C22 N4 C26 C25 . . -1.1(7)
